data_1510059
loop_
_publ_author_name
'Hoffmann, R.D.'
'Kussmann, D.'
'Poettgen, R.'

_publ_section_title
;
 Syntheses and crystal structures of Ca Cu Ge, Ca Au In, and Ca Au Sn-
 three different superstructures of the K Hg2 type
;
_journal_name_full 'Zeitschrift fuer Anorganische und Allgemeine Chemie'
_journal_page_first 1727
_journal_page_last 1735
_journal_paper_doi 10.1002/(SICI)1521-3749(1998110)624:11<1727::AID-ZAAC1727>3.0.CO;2-0
_journal_volume 624
_journal_year 1998
_chemical_formula_sum 'Au Ca In'
_chemical_name_systematic 'Ca Au In'
_space_group_IT_number 62
_symmetry_space_group_name_Hall '-P 2ac 2n'
_symmetry_space_group_name_H-M 'P n m a'
_cell_angle_alpha 90
_cell_angle_beta 90
_cell_angle_gamma 90
_cell_formula_units_Z 4
_cell_length_a 7.382
_cell_length_b 4.594
_cell_length_c 8.394
_cell_volume 284.665
_citation_journal_id_ASTM ZAACAB
_cod_data_source_file gold_102.cif
_cod_data_source_block Au1Ca1In1
_cod_original_cell_volume 284.6649
_cod_original_formula_sum 'Au1 Ca1 In1'
_cod_database_code 1510059

loop_
_symmetry_equiv_pos_as_xyz
x,y,z
-x+1/2,-y,z+1/2
x+1/2,-y+1/2,-z+1/2
-x,y+1/2,-z
-x,-y,-z
x-1/2,y,-z-1/2
-x-1/2,y-1/2,z-1/2
x,-y-1/2,z

loop_
_atom_site_label
_atom_site_type_symbol
_atom_site_fract_x
_atom_site_fract_y
_atom_site_fract_z
_atom_site_occupancy
_atom_site_U_iso_or_equiv
In1 In 0.1618 0.25 0.06539 1 0.0
Ca1 Ca 0.0209 0.25 0.6858 1 0.0
Au1 Au 0.27457 0.25 0.38338 1 0.0
